data_4306730
loop_
_publ_author_name
'Matthew T. Olsen'
'Aaron K. Justice'
'Fr\'ed\'eric Gloaguen'
'Thomas B. Rauchfuss'
'Scott R. Wilson'

_publ_contact_author
; 
Scott R. Wilson 
University of Illinois 
School of Chemical Sciences, Box 59-1 
505 South Mathews Avenue 
Urbana, Illinois  61801 
USA 
;
_publ_contact_author_email srwilson@uiuc.edu
_publ_contact_author_fax '1  217 244 8068'
_publ_contact_author_phone '1  217 244 1708'
_publ_section_title
;
New Nitrosyl Derivatives of Diiron Dithiolates Related to the Active Site
of the [FeFe]-Hydrogenases
;
_journal_name_full 'Inorganic Chemistry'
_journal_page_first 11816
_journal_page_last 11824
_journal_paper_doi 10.1021/ic801542w
_journal_volume 47
_journal_year 2008
_chemical_formula_moiety 'C33 H35 Fe2 N2 O2 P3 S2 '
_chemical_formula_sum 'C33 H35 Fe2 N2 O2 P3 S2'
_chemical_formula_weight 760.36
_chemical_name_systematic
; 
? 
;
_space_group_IT_number 33
_symmetry_cell_setting orthorhombic
_symmetry_space_group_name_Hall 'P 2c -2n'
_symmetry_space_group_name_H-M 'P n a 21'
_atom_sites_solution_hydrogens geom
_atom_sites_solution_primary direct
_atom_sites_solution_secondary difmap
_audit_creation_method SHELXL-97
_audit_update_record
; 
2007-10-11   text and data added, akj 
;
_cell_angle_alpha 90.00
_cell_angle_beta 90.00
_cell_angle_gamma 90.00
_cell_formula_units_Z 8
_cell_length_a 19.629(5)
_cell_length_b 11.016(3)
_cell_length_c 32.186(9)
_cell_measurement_reflns_used 685
_cell_measurement_temperature 193(2)
_cell_measurement_theta_max 19.76
_cell_measurement_theta_min 2.47
_cell_volume 6960(3)
_computing_cell_refinement 'SAINT V7.23A (Bruker, 2005)'
_computing_data_collection 'SMART V5.625 (Bruker, 2001)'
_computing_data_reduction
; 
SAINT V7.23A, XPREP V2005/2, SADABS V2007/4 (Bruker, 2005 & 2007) 
;
_computing_molecular_graphics 'SHELXTL V6.12 (Bruker, 2005)'
_computing_publication_material 'XCIF V6.12 (Bruker, 2005)'
_computing_structure_refinement 'SHELXTL V6.12 (Bruker, 2005)'
_computing_structure_solution 'SHELXTL V6.12 (Bruker, 2005)'
_diffrn_ambient_temperature 193(2)
_diffrn_measured_fraction_theta_full 0.986
_diffrn_measured_fraction_theta_max 0.986
_diffrn_measurement_device 'Siemens Platform/CCD'
_diffrn_measurement_method 'profile data from \w scans'
_diffrn_radiation_monochromator graphite
_diffrn_radiation_source 'normal-focus sealed tube'
_diffrn_radiation_type MoK\a
_diffrn_radiation_wavelength 0.71073
_diffrn_radiation_wavelength_id g72kmfasx
_diffrn_reflns_av_R_equivalents 0.2208
_diffrn_reflns_av_sigmaI/netI 0.3155
_diffrn_reflns_limit_h_max 16
_diffrn_reflns_limit_h_min -23
_diffrn_reflns_limit_k_max 12
_diffrn_reflns_limit_k_min -12
_diffrn_reflns_limit_l_max 36
_diffrn_reflns_limit_l_min -38
_diffrn_reflns_number 31690
_diffrn_reflns_theta_full 25.43
_diffrn_reflns_theta_max 25.43
_diffrn_reflns_theta_min 1.95
_exptl_absorpt_coefficient_mu 1.124
_exptl_absorpt_correction_T_max 0.9229
_exptl_absorpt_correction_T_min 0.8470
_exptl_absorpt_correction_type integration
_exptl_absorpt_process_details 'SHELXTL/XPREP V2005/2 (Bruker, 2005)'
_exptl_crystal_colour red
_exptl_crystal_density_diffrn 1.451
_exptl_crystal_density_method 'not measured'
_exptl_crystal_description columnar
_exptl_crystal_F_000 3136
_exptl_crystal_id g72kmfasx
_exptl_crystal_preparation
; 
The data crystal was mounted using oil (Parantone-N, Exxon) to a 
0.3 mm cryo-loop (Hampton Research) with the (0 0 1) scattering 
planes roughly normal to the spindle axis. 
;
_exptl_crystal_size_max 0.20
_exptl_crystal_size_mid 0.10
_exptl_crystal_size_min 0.08
_refine_diff_density_max 0.829
_refine_diff_density_min -0.458
_refine_diff_density_rms 0.110
_refine_ls_abs_structure_details 'Flack (1983),  5769 Friedels'
_refine_ls_abs_structure_Flack 0.42(3)
_refine_ls_extinction_method none
_refine_ls_goodness_of_fit_ref 0.945
_refine_ls_hydrogen_treatment noref
_refine_ls_matrix_type full
_refine_ls_number_parameters 704
_refine_ls_number_reflns 12231
_refine_ls_number_restraints 313
_refine_ls_restrained_S_all 0.936
_refine_ls_R_factor_all 0.2461
_refine_ls_R_factor_gt 0.0886
_refine_ls_shift/su_max 0.020
_refine_ls_shift/su_mean 0.001
_refine_ls_structure_factor_coef Fsqd
_refine_ls_weighting_details 'calc w=1/[\s^2^(Fo^2^)+(0.0351P)^2^+0.0000P] where P=(Fo^2^+2Fc^2^)/3'
_refine_ls_weighting_scheme calc
_refine_ls_wR_factor_gt 0.1186
_refine_ls_wR_factor_ref 0.1555
_reflns_number_gt 4903
_reflns_number_total 12231
_reflns_threshold_expression >2sigma(I)
_cod_data_source_file ic801542w_si_002_5.cif
_cod_data_source_block g72kmfasx
_cod_depositor_comments
;
The following automatic conversions were performed:
'_symmetry_cell_setting' value 'Orthorhombic' changed to 'orthorhombic'
according to '/home/saulius/struct/CIF-dictionaries/cif_core.dic'
dictionary named 'cif_core.dic' version 2.4.1 from 2010-06-29.

Automatic conversion script
Id: cif_fix_enum 1527 2010-12-29 10:47:43Z saulius 
;
_cod_original_cell_volume 6959(3)
_cod_original_sg_symbol_Hall 'P 2c -2n '
_cod_original_sg_symbol_H-M 'P n a 21 '
_cod_database_code 4306730

loop_
_symmetry_equiv_pos_as_xyz
'x, y, z'
'-x, -y, z+1/2'
'x+1/2, -y+1/2, z'
'-x+1/2, y+1/2, z+1/2'

loop_
_atom_site_label
_atom_site_type_symbol
_atom_site_fract_x
_atom_site_fract_y
_atom_site_fract_z
_atom_site_U_iso_or_equiv
_atom_site_adp_type
_atom_site_occupancy
_atom_site_symmetry_multiplicity
_atom_site_calc_flag
_atom_site_refinement_flags
_atom_site_disorder_assembly
_atom_site_disorder_group
Fe1 Fe 0.06987(9) 0.37466(18) 0.77352(6) 0.0330(5) Uani 1 1 d U . .
Fe2 Fe 0.20258(9) 0.36794(17) 0.77548(6) 0.0305(5) Uani 1 1 d U . .
S1 S 0.14001(16) 0.5213(3) 0.75119(11) 0.0382(10) Uani 1 1 d U . .
S2 S 0.13589(17) 0.3989(3) 0.83060(10) 0.0315(9) Uani 1 1 d U . .
P1 P 0.29957(17) 0.4608(3) 0.78498(10) 0.0332(9) Uani 1 1 d U . .
P2 P 0.25123(18) 0.2057(3) 0.80272(11) 0.0360(10) Uani 1 1 d U . .
P3 P 0.04973(18) 0.3070(4) 0.70790(12) 0.0458(11) Uani 1 1 d U . .
O1 O -0.0392(5) 0.5324(10) 0.7907(4) 0.087(4) Uani 1 1 d U . .
O2 O 0.2389(5) 0.2665(9) 0.6960(3) 0.056(3) Uani 1 1 d U . .
N1 N 0.0285(5) 0.1153(10) 0.7978(3) 0.038(3) Uani 1 1 d U . .
N2 N 0.0027(5) 0.4573(11) 0.7831(3) 0.040(3) Uani 1 1 d U . .
C1 C 0.1308(6) 0.6277(11) 0.7940(4) 0.041(3) Uani 1 1 d U . .
H1A H 0.1697 0.6849 0.7941 0.049 Uiso 1 1 calc R . .
H1B H 0.0884 0.6752 0.7904 0.049 Uiso 1 1 calc R . .
C2 C 0.1283(6) 0.5611(11) 0.8344(4) 0.041(3) Uani 1 1 d U . .
H2A H 0.0846 0.5804 0.8483 0.050 Uiso 1 1 calc R . .
H2B H 0.1654 0.5917 0.8524 0.050 Uiso 1 1 calc R . .
C3 C 0.2237(6) 0.3077(12) 0.7281(4) 0.033(3) Uani 1 1 d U . .
C4 C 0.0466(6) 0.2118(13) 0.7901(4) 0.029(3) Uani 1 1 d U . .
C5 C 0.3615(7) 0.3464(11) 0.7981(4) 0.035(3) Uani 1 1 d U . .
H5 H 0.4082 0.3674 0.8009 0.042 Uiso 1 1 calc R . .
C6 C 0.3417(6) 0.2334(12) 0.8039(4) 0.031(3) Uani 1 1 d U . .
H6 H 0.3735 0.1698 0.8085 0.037 Uiso 1 1 calc R . .
C7 C 0.2349(4) 0.1581(7) 0.85663(19) 0.027(3) Uani 1 1 d GU . .
C8 C 0.1691(4) 0.1328(7) 0.8699(2) 0.043(4) Uani 1 1 d GU . .
H8 H 0.1318 0.1428 0.8514 0.052 Uiso 1 1 calc R . .
C9 C 0.1577(3) 0.0929(7) 0.9103(3) 0.043(4) Uani 1 1 d GU . .
H9 H 0.1127 0.0756 0.9193 0.052 Uiso 1 1 calc R . .
C10 C 0.2122(5) 0.0782(7) 0.9374(2) 0.045(4) Uani 1 1 d GU . .
H10 H 0.2044 0.0509 0.9650 0.054 Uiso 1 1 calc R . .
C11 C 0.2781(4) 0.1035(7) 0.9241(2) 0.059(5) Uani 1 1 d GU . .
H11 H 0.3153 0.0935 0.9427 0.071 Uiso 1 1 calc R . .
C12 C 0.2894(3) 0.1434(7) 0.8837(3) 0.048(4) Uani 1 1 d GU . .
H12 H 0.3345 0.1607 0.8747 0.058 Uiso 1 1 calc R . .
C13 C 0.2460(4) 0.0621(6) 0.7737(2) 0.032(3) Uani 1 1 d GU . .
C14 C 0.1826(4) 0.0072(8) 0.7696(3) 0.039(3) Uani 1 1 d GU . .
H14 H 0.1441 0.0405 0.7834 0.047 Uiso 1 1 calc R . .
C15 C 0.1756(4) -0.0966(8) 0.7454(3) 0.063(5) Uani 1 1 d GU . .
H15 H 0.1323 -0.1341 0.7426 0.076 Uiso 1 1 calc R . .
C16 C 0.2320(5) -0.1453(6) 0.7253(2) 0.047(4) Uani 1 1 d GU . .
H16 H 0.2272 -0.2162 0.7087 0.056 Uiso 1 1 calc R . .
C17 C 0.2953(4) -0.0903(8) 0.7294(2) 0.053(4) Uani 1 1 d GU . .
H17 H 0.3339 -0.1237 0.7156 0.063 Uiso 1 1 calc R . .
C18 C 0.3024(3) 0.0134(8) 0.7536(3) 0.045(4) Uani 1 1 d GU . .
H18 H 0.3457 0.0509 0.7564 0.053 Uiso 1 1 calc R . .
C19 C 0.3420(4) 0.5369(8) 0.7417(2) 0.041(4) Uani 1 1 d GU . .
C20 C 0.3082(3) 0.5537(7) 0.7042(3) 0.040(4) Uani 1 1 d GU . .
H20 H 0.2629 0.5250 0.7009 0.048 Uiso 1 1 calc R . .
C21 C 0.3407(5) 0.6125(8) 0.6715(2) 0.056(4) Uani 1 1 d GU . .
H21 H 0.3176 0.6240 0.6459 0.067 Uiso 1 1 calc R . .
C22 C 0.4070(5) 0.6544(8) 0.6764(3) 0.071(5) Uani 1 1 d GU . .
H22 H 0.4293 0.6946 0.6540 0.085 Uiso 1 1 calc R . .
C23 C 0.4408(3) 0.6376(8) 0.7139(3) 0.068(5) Uani 1 1 d GU . .
H23 H 0.4861 0.6663 0.7172 0.081 Uiso 1 1 calc R . .
C24 C 0.4083(4) 0.5788(9) 0.7465(2) 0.056(4) Uani 1 1 d GU . .
H24 H 0.4314 0.5674 0.7722 0.068 Uiso 1 1 calc R . .
C25 C 0.3054(4) 0.5716(7) 0.8276(2) 0.024(3) Uani 1 1 d GU . .
C26 C 0.3014(4) 0.5294(6) 0.8682(3) 0.045(4) Uani 1 1 d GU . .
H26 H 0.3021 0.4446 0.8736 0.054 Uiso 1 1 calc R . .
C27 C 0.2964(4) 0.6112(8) 0.90096(19) 0.042(4) Uani 1 1 d GU . .
H27 H 0.2937 0.5824 0.9287 0.051 Uiso 1 1 calc R . .
C28 C 0.2954(4) 0.7353(8) 0.8931(2) 0.045(4) Uani 1 1 d GU . .
H28 H 0.2920 0.7912 0.9154 0.054 Uiso 1 1 calc R . .
C29 C 0.2994(4) 0.7775(6) 0.8524(3) 0.043(4) Uani 1 1 d GU . .
H29 H 0.2988 0.8622 0.8470 0.052 Uiso 1 1 calc R . .
C30 C 0.3045(4) 0.6956(8) 0.8197(2) 0.038(3) Uani 1 1 d GU . .
H30 H 0.3072 0.7245 0.7919 0.045 Uiso 1 1 calc R . .
C31 C 0.0726(7) 0.1523(12) 0.6941(4) 0.063(4) Uani 1 1 d U . .
H31A H 0.0560 0.1343 0.6660 0.095 Uiso 1 1 calc R . .
H31B H 0.0519 0.0957 0.7139 0.095 Uiso 1 1 calc R . .
H31C H 0.1223 0.1434 0.6948 0.095 Uiso 1 1 calc R . .
C32 C -0.0408(6) 0.3061(14) 0.6981(5) 0.077(5) Uani 1 1 d U . .
H32A H -0.0580 0.3896 0.6985 0.116 Uiso 1 1 calc R . .
H32B H -0.0638 0.2585 0.7197 0.116 Uiso 1 1 calc R . .
H32C H -0.0496 0.2698 0.6708 0.116 Uiso 1 1 calc R . .
C33 C 0.0842(6) 0.3913(14) 0.6646(4) 0.064(4) Uani 1 1 d U . .
H33A H 0.0694 0.3538 0.6385 0.096 Uiso 1 1 calc R . .
H33B H 0.1340 0.3906 0.6661 0.096 Uiso 1 1 calc R . .
H33C H 0.0678 0.4753 0.6658 0.096 Uiso 1 1 calc R . .
Fe3 Fe 0.19951(8) 0.55853(17) 0.01806(6) 0.0320(5) Uani 1 1 d U . .
Fe4 Fe 0.06635(8) 0.56181(16) 0.01458(6) 0.0299(5) Uani 1 1 d U . .
S3 S 0.12979(17) 0.4095(3) 0.03937(10) 0.0363(9) Uani 1 1 d U . .
S4 S 0.13534(16) 0.5333(3) -0.03980(11) 0.0331(10) Uani 1 1 d U . .
P4 P -0.03166(17) 0.4705(3) 0.00549(11) 0.0394(10) Uani 1 1 d U . .
P5 P 0.01790(16) 0.7244(3) -0.01316(11) 0.0337(9) Uani 1 1 d U . .
P6 P 0.21663(18) 0.6282(4) 0.08381(11) 0.0415(11) Uani 1 1 d U . .
O3 O 0.3177(5) 0.4247(10) 0.0029(4) 0.093(4) Uani 1 1 d U . .
O4 O 0.0294(5) 0.6654(8) 0.0941(3) 0.055(3) Uani 1 1 d U . .
N3 N 0.2471(5) 0.8161(10) -0.0068(3) 0.038(3) Uani 1 1 d U . .
N4 N 0.2692(5) 0.4859(10) 0.0098(3) 0.036(3) Uani 1 1 d U . .
C34 C 0.1384(6) 0.3064(10) -0.0045(4) 0.040(3) Uani 1 1 d U . .
H34A H 0.1793 0.2553 -0.0002 0.048 Uiso 1 1 calc R . .
H34B H 0.0983 0.2520 -0.0052 0.048 Uiso 1 1 calc R . .
C35 C 0.1445(6) 0.3709(11) -0.0462(4) 0.038(3) Uani 1 1 d U . .
H35A H 0.1089 0.3405 -0.0653 0.046 Uiso 1 1 calc R . .
H35B H 0.1895 0.3528 -0.0587 0.046 Uiso 1 1 calc R . .
C36 C 0.0451(6) 0.6208(12) 0.0629(4) 0.038(3) Uani 1 1 d U . .
C37 C 0.2267(6) 0.7173(13) 0.0020(4) 0.032(3) Uani 1 1 d U . .
C38 C -0.0949(7) 0.5828(13) -0.0064(4) 0.048(3) Uani 1 1 d U . .
H38 H -0.1420 0.5630 -0.0076 0.058 Uiso 1 1 calc R . .
C39 C -0.0727(6) 0.6956(13) -0.0134(4) 0.044(3) Uani 1 1 d U . .
H39 H -0.1041 0.7596 -0.0185 0.053 Uiso 1 1 calc R . .
C40 C 0.0324(4) 0.7692(7) -0.0671(2) 0.034(3) Uani 1 1 d GU . .
C41 C -0.0221(3) 0.7833(7) -0.0942(3) 0.059(4) Uani 1 1 d GU . .
H41 H -0.0671 0.7652 -0.0853 0.071 Uiso 1 1 calc R . .
C42 C -0.0108(4) 0.8239(7) -0.1345(3) 0.069(5) Uani 1 1 d GU . .
H42 H -0.0481 0.8335 -0.1531 0.083 Uiso 1 1 calc R . .
C43 C 0.0550(5) 0.8504(7) -0.1477(2) 0.045(4) Uani 1 1 d GU . .
H43 H 0.0627 0.8782 -0.1752 0.055 Uiso 1 1 calc R . .
C44 C 0.1095(3) 0.8364(7) -0.1205(3) 0.039(4) Uani 1 1 d GU . .
H44 H 0.1544 0.8545 -0.1295 0.047 Uiso 1 1 calc R . .
C45 C 0.0982(4) 0.7958(7) -0.0802(2) 0.037(3) Uani 1 1 d GU . .
H45 H 0.1354 0.7862 -0.0617 0.045 Uiso 1 1 calc R . .
C46 C 0.0260(4) 0.8672(6) 0.0155(3) 0.032(3) Uani 1 1 d GU . .
C47 C -0.0293(3) 0.9179(8) 0.0362(3) 0.066(5) Uani 1 1 d GU . .
H47 H -0.0730 0.8814 0.0341 0.080 Uiso 1 1 calc R . .
C48 C -0.0207(4) 1.0220(8) 0.0601(3) 0.064(5) Uani 1 1 d GU . .
H48 H -0.0584 1.0566 0.0742 0.077 Uiso 1 1 calc R . .
C49 C 0.0433(5) 1.0754(7) 0.0632(3) 0.060(5) Uani 1 1 d GU . .
H49 H 0.0492 1.1466 0.0795 0.072 Uiso 1 1 calc R . .
C50 C 0.0986(4) 1.0248(8) 0.0425(3) 0.048(4) Uani 1 1 d GU . .
H50 H 0.1423 1.0613 0.0447 0.057 Uiso 1 1 calc R . .
C51 C 0.0899(3) 0.9207(8) 0.0187(3) 0.051(4) Uani 1 1 d GU . .
H51 H 0.1277 0.8861 0.0045 0.061 Uiso 1 1 calc R . .
C52 C -0.0744(4) 0.3910(8) 0.0494(2) 0.045(4) Uani 1 1 d GU . .
C53 C -0.0399(3) 0.3648(8) 0.0860(3) 0.041(4) Uani 1 1 d GU . .
H53 H 0.0065 0.3877 0.0890 0.049 Uiso 1 1 calc R . .
C54 C -0.0732(5) 0.3050(8) 0.1181(2) 0.067(5) Uani 1 1 d GU . .
H54 H -0.0495 0.2871 0.1432 0.080 Uiso 1 1 calc R . .
C55 C -0.1410(5) 0.2715(8) 0.1137(3) 0.065(5) Uani 1 1 d GU . .
H55 H -0.1638 0.2306 0.1357 0.078 Uiso 1 1 calc R . .
C56 C -0.1756(3) 0.2977(9) 0.0771(3) 0.086(6) Uani 1 1 d GU . .
H56 H -0.2220 0.2747 0.0740 0.103 Uiso 1 1 calc R . .
C57 C -0.1423(4) 0.3574(9) 0.0449(3) 0.074(5) Uani 1 1 d GU . .
H57 H -0.1660 0.3753 0.0199 0.089 Uiso 1 1 calc R . .
C58 C -0.0383(4) 0.3598(8) -0.0367(2) 0.035(3) Uani 1 1 d GU . .
C59 C -0.0257(4) 0.4005(6) -0.0768(3) 0.036(3) Uani 1 1 d GU . .
H59 H -0.0203 0.4848 -0.0821 0.043 Uiso 1 1 calc R . .
C60 C -0.0211(4) 0.3178(8) -0.1093(2) 0.039(4) Uani 1 1 d GU . .
H60 H -0.0125 0.3456 -0.1368 0.047 Uiso 1 1 calc R . .
C61 C -0.0290(4) 0.1944(8) -0.1017(3) 0.049(4) Uani 1 1 d GU . .
H61 H -0.0259 0.1379 -0.1239 0.059 Uiso 1 1 calc R . .
C62 C -0.0416(4) 0.1537(6) -0.0615(3) 0.060(4) Uani 1 1 d GU . .
H62 H -0.0470 0.0694 -0.0563 0.072 Uiso 1 1 calc R . .
C63 C -0.0462(4) 0.2364(9) -0.0290(2) 0.048(4) Uani 1 1 d GU . .
H63 H -0.0548 0.2086 -0.0016 0.057 Uiso 1 1 calc R . .
C64 C 0.1882(6) 0.7795(12) 0.0966(4) 0.048(4) Uani 1 1 d U . .
H64A H 0.1385 0.7840 0.0938 0.072 Uiso 1 1 calc R . .
H64B H 0.2095 0.8380 0.0778 0.072 Uiso 1 1 calc R . .
H64C H 0.2010 0.7984 0.1254 0.072 Uiso 1 1 calc R . .
C65 C 0.3056(6) 0.6374(13) 0.0941(4) 0.067(5) Uani 1 1 d U . .
H65A H 0.3281 0.6817 0.0716 0.100 Uiso 1 1 calc R . .
H65B H 0.3246 0.5553 0.0960 0.100 Uiso 1 1 calc R . .
H65C H 0.3129 0.6801 0.1205 0.100 Uiso 1 1 calc R . .
C66 C 0.1868(7) 0.5333(12) 0.1265(4) 0.059(4) Uani 1 1 d U . .
H66A H 0.1991 0.5710 0.1530 0.089 Uiso 1 1 calc R . .
H66B H 0.2080 0.4530 0.1245 0.089 Uiso 1 1 calc R . .
H66C H 0.1371 0.5249 0.1248 0.089 Uiso 1 1 calc R . .

loop_
_atom_site_aniso_label
_atom_site_aniso_U_11
_atom_site_aniso_U_22
_atom_site_aniso_U_33
_atom_site_aniso_U_23
_atom_site_aniso_U_13
_atom_site_aniso_U_12
Fe1 0.0251(11) 0.0506(15) 0.0232(12) 0.0023(11) -0.0021(10) 0.0018(11)
Fe2 0.0272(11) 0.0429(14) 0.0212(12) 0.0004(11) 0.0016(11) 0.0022(10)
S1 0.027(2) 0.049(3) 0.039(2) 0.0058(19) -0.0045(18) 0.0044(19)
S2 0.029(2) 0.044(3) 0.021(2) -0.0003(16) -0.0012(16) 0.0026(19)
P1 0.0297(19) 0.043(2) 0.027(2) 0.0016(18) -0.0017(17) 0.005(2)
P2 0.031(2) 0.049(3) 0.027(2) 0.002(2) -0.0003(18) 0.007(2)
P3 0.041(2) 0.079(3) 0.018(2) 0.008(2) -0.0024(18) -0.008(2)
O1 0.032(6) 0.093(10) 0.135(13) -0.005(8) 0.006(7) 0.023(6)
O2 0.071(7) 0.076(9) 0.022(6) 0.000(5) 0.003(5) 0.006(6)
N1 0.018(6) 0.043(7) 0.053(8) -0.018(7) -0.004(6) -0.002(6)
N2 0.028(5) 0.063(8) 0.029(7) 0.015(6) -0.007(5) 0.004(5)
C1 0.022(7) 0.041(6) 0.060(9) -0.006(5) 0.001(7) 0.008(6)
C2 0.035(9) 0.046(7) 0.043(7) -0.005(6) 0.004(7) -0.001(7)
C3 0.027(7) 0.046(9) 0.027(6) 0.004(6) -0.006(5) 0.010(6)
C4 0.025(7) 0.044(6) 0.017(7) -0.014(6) 0.000(5) 0.004(6)
C5 0.035(6) 0.042(7) 0.028(8) -0.003(6) -0.001(7) 0.005(5)
C6 0.035(5) 0.042(6) 0.015(6) 0.007(5) 0.000(5) 0.002(5)
C7 0.030(6) 0.020(8) 0.031(6) 0.001(5) 0.002(5) 0.013(6)
C8 0.040(7) 0.058(10) 0.032(7) 0.000(8) -0.007(6) -0.016(8)
C9 0.046(7) 0.055(11) 0.029(8) -0.013(7) 0.007(5) -0.001(8)
C10 0.067(8) 0.047(10) 0.021(8) 0.004(7) 0.004(6) -0.002(9)
C11 0.045(7) 0.109(14) 0.023(8) 0.002(9) -0.015(6) 0.020(9)
C12 0.041(7) 0.078(12) 0.026(7) 0.008(8) -0.006(6) 0.003(9)
C13 0.036(7) 0.040(7) 0.020(7) 0.010(6) 0.009(6) -0.003(5)
C14 0.036(6) 0.056(10) 0.026(9) -0.002(7) -0.003(7) 0.005(6)
C15 0.059(9) 0.062(12) 0.067(13) -0.014(8) -0.010(8) -0.001(8)
C16 0.096(11) 0.036(10) 0.008(8) -0.004(7) -0.006(8) -0.001(8)
C17 0.073(9) 0.033(11) 0.051(11) 0.007(7) 0.016(9) 0.017(8)
C18 0.039(7) 0.046(10) 0.048(10) -0.002(7) -0.006(7) 0.004(7)
C19 0.035(7) 0.059(10) 0.028(6) 0.010(6) 0.009(5) 0.003(7)
C20 0.035(8) 0.045(10) 0.039(8) 0.008(7) 0.005(6) -0.003(7)
C21 0.075(9) 0.077(12) 0.016(7) 0.003(7) 0.015(7) -0.025(9)
C22 0.061(10) 0.114(15) 0.036(9) 0.005(9) 0.031(7) -0.025(10)
C23 0.038(9) 0.104(14) 0.061(10) 0.014(11) 0.020(7) -0.017(9)
C24 0.037(7) 0.098(14) 0.033(9) 0.005(8) 0.011(6) -0.015(8)
C25 0.011(5) 0.036(5) 0.025(5) 0.000(4) 0.004(5) -0.003(5)
C26 0.042(8) 0.070(9) 0.023(6) 0.008(5) -0.005(7) -0.012(9)
C27 0.027(8) 0.082(10) 0.018(7) 0.001(6) 0.005(7) -0.006(9)
C28 0.027(8) 0.078(9) 0.029(7) -0.006(7) -0.008(7) -0.017(9)
C29 0.046(9) 0.048(8) 0.034(8) -0.005(6) -0.018(8) -0.001(8)
C30 0.040(8) 0.038(6) 0.035(8) 0.001(5) -0.009(7) -0.010(8)
C31 0.079(10) 0.078(8) 0.034(10) -0.013(7) 0.005(9) -0.031(8)
C32 0.042(7) 0.145(15) 0.045(11) 0.015(10) -0.023(7) -0.018(8)
C33 0.047(9) 0.117(12) 0.028(7) 0.025(8) -0.006(7) -0.006(9)
Fe3 0.0270(11) 0.0459(15) 0.0232(12) -0.0025(10) 0.0006(10) 0.0023(11)
Fe4 0.0286(11) 0.0387(13) 0.0224(12) -0.0046(10) 0.0028(10) -0.0001(10)
S3 0.045(2) 0.039(2) 0.026(2) 0.0003(17) 0.0003(18) -0.0025(19)
S4 0.030(2) 0.046(3) 0.024(2) -0.0025(18) 0.0020(16) -0.001(2)
P4 0.038(2) 0.057(3) 0.024(2) -0.008(2) 0.0065(18) -0.006(2)
P5 0.029(2) 0.042(2) 0.030(2) -0.0060(19) -0.0007(17) 0.003(2)
P6 0.036(2) 0.061(3) 0.028(2) -0.001(2) -0.0028(18) 0.002(2)
O3 0.078(8) 0.110(10) 0.090(10) 0.006(8) 0.009(7) 0.060(7)
O4 0.059(7) 0.074(9) 0.034(6) -0.026(6) 0.009(5) -0.006(6)
N3 0.030(7) 0.049(7) 0.036(8) -0.001(6) -0.009(6) 0.000(6)
N4 0.036(4) 0.055(6) 0.017(5) 0.014(5) -0.006(4) 0.013(4)
C34 0.043(8) 0.035(6) 0.041(8) -0.012(5) -0.014(7) -0.003(6)
C35 0.032(8) 0.053(7) 0.029(6) -0.013(5) -0.001(6) 0.012(7)
C36 0.040(8) 0.045(9) 0.029(6) -0.005(6) 0.005(6) 0.004(6)
C37 0.036(6) 0.035(5) 0.026(6) -0.013(5) -0.011(5) 0.003(5)
C38 0.034(6) 0.065(8) 0.045(10) -0.020(7) 0.008(7) -0.007(5)
C39 0.028(6) 0.059(8) 0.045(10) -0.001(8) 0.007(6) 0.011(6)
C40 0.035(7) 0.036(9) 0.030(6) -0.005(5) -0.005(5) 0.005(7)
C41 0.046(8) 0.088(12) 0.044(8) 0.016(10) -0.020(6) 0.022(9)
C42 0.047(7) 0.116(15) 0.044(9) 0.014(10) -0.010(7) 0.019(10)
C43 0.063(8) 0.042(10) 0.032(8) 0.000(7) -0.009(6) 0.019(8)
C44 0.051(8) 0.033(10) 0.033(8) 0.009(7) -0.006(6) -0.003(7)
C45 0.047(7) 0.043(10) 0.021(7) 0.002(7) -0.005(6) 0.001(8)
C46 0.031(7) 0.033(7) 0.032(8) 0.004(6) -0.003(7) 0.014(5)
C47 0.056(8) 0.037(11) 0.106(16) -0.020(8) 0.043(9) -0.009(8)
C48 0.073(9) 0.063(12) 0.056(12) -0.022(8) 0.031(10) -0.008(9)
C49 0.071(10) 0.070(12) 0.038(11) -0.008(8) 0.005(8) -0.005(8)
C50 0.061(8) 0.047(11) 0.035(10) -0.006(7) -0.002(7) 0.001(8)
C51 0.039(7) 0.057(10) 0.057(11) -0.017(8) -0.011(8) -0.008(7)
C52 0.037(8) 0.063(10) 0.034(7) -0.009(6) 0.013(6) -0.016(7)
C53 0.040(8) 0.039(10) 0.043(8) -0.002(7) 0.007(6) -0.007(8)
C54 0.081(10) 0.069(13) 0.051(10) 0.015(9) 0.020(8) -0.008(10)
C55 0.071(10) 0.080(13) 0.045(9) 0.006(9) 0.039(8) -0.008(10)
C56 0.071(10) 0.137(17) 0.048(11) -0.007(11) 0.033(7) -0.036(11)
C57 0.047(8) 0.125(15) 0.051(10) 0.015(10) 0.005(7) -0.041(10)
C58 0.018(7) 0.057(7) 0.029(6) -0.008(6) 0.007(6) -0.009(7)
C59 0.029(8) 0.050(8) 0.029(6) -0.012(5) 0.000(7) -0.001(7)
C60 0.024(8) 0.070(10) 0.024(7) -0.017(6) -0.001(6) -0.017(9)
C61 0.043(9) 0.065(9) 0.039(8) -0.028(8) 0.001(8) -0.014(10)
C62 0.079(11) 0.048(9) 0.053(9) -0.011(6) -0.001(10) 0.000(9)
C63 0.047(9) 0.057(8) 0.039(8) -0.011(6) 0.012(8) -0.031(9)
C64 0.069(9) 0.064(8) 0.012(8) 0.001(6) -0.005(7) 0.002(8)
C65 0.047(7) 0.125(15) 0.029(9) -0.027(9) -0.005(6) 0.005(8)
C66 0.082(10) 0.072(10) 0.024(7) 0.007(7) 0.005(8) 0.007(9)

loop_
_atom_type_symbol
_atom_type_description
_atom_type_scat_dispersion_real
_atom_type_scat_dispersion_imag
_atom_type_scat_source
C C 0.0033 0.0016 'International Tables Vol C Tables 4.2.6.8 and 6.1.1.4'
H H 0.0000 0.0000 'International Tables Vol C Tables 4.2.6.8 and 6.1.1.4'
N N 0.0061 0.0033 'International Tables Vol C Tables 4.2.6.8 and 6.1.1.4'
O O 0.0106 0.0060 'International Tables Vol C Tables 4.2.6.8 and 6.1.1.4'
P P 0.1023 0.0942 'International Tables Vol C Tables 4.2.6.8 and 6.1.1.4'
S S 0.1246 0.1234 'International Tables Vol C Tables 4.2.6.8 and 6.1.1.4'
Fe Fe 0.3463 0.8444 'International Tables Vol C Tables 4.2.6.8 and 6.1.1.4'

loop_
_exptl_crystal_face_index_h
_exptl_crystal_face_index_k
_exptl_crystal_face_index_l
_exptl_crystal_face_perp_dist
1.00 0.00 0.00 0.1000
-1.00 0.00 0.00 0.1000
0.00 -1.00 -1.00 0.0400
0.00 1.00 1.00 0.0400
0.00 0.00 -1.00 0.0400
0.00 0.00 1.00 0.0400
0.00 1.00 -1.00 0.0500
0.00 -1.00 1.00 0.0500

loop_
_geom_angle_atom_site_label_1
_geom_angle_atom_site_label_2
_geom_angle_atom_site_label_3
_geom_angle
_geom_angle_site_symmetry_1
_geom_angle_site_symmetry_3
_geom_angle_publ_flag
N2 Fe1 C4 106.0(5) . . ?
N2 Fe1 S1 98.9(4) . . ?
C4 Fe1 S1 154.9(4) . . ?
N2 Fe1 S2 104.1(4) . . ?
C4 Fe1 S2 91.2(4) . . ?
S1 Fe1 S2 79.83(14) . . ?
N2 Fe1 P3 102.6(4) . . ?
C4 Fe1 P3 84.9(4) . . ?
S1 Fe1 P3 92.60(15) . . ?
S2 Fe1 P3 153.09(16) . . ?
N2 Fe1 Fe2 145.0(4) . . ?
C4 Fe1 Fe2 101.7(4) . . ?
S1 Fe1 Fe2 54.15(10) . . ?
S2 Fe1 Fe2 53.97(10) . . ?
P3 Fe1 Fe2 100.77(12) . . ?
C3 Fe2 P1 95.5(4) . . ?
C3 Fe2 P2 86.3(4) . . ?
P1 Fe2 P2 86.94(15) . . ?
C3 Fe2 S1 96.6(4) . . ?
P1 Fe2 S1 100.03(15) . . ?
P2 Fe2 S1 172.14(16) . . ?
C3 Fe2 S2 155.3(5) . . ?
P1 Fe2 S2 109.19(15) . . ?
P2 Fe2 S2 93.55(15) . . ?
S1 Fe2 S2 80.78(14) . . ?
C3 Fe2 Fe1 103.4(4) . . ?
P1 Fe2 Fe1 149.50(14) . . ?
P2 Fe2 Fe1 117.70(13) . . ?
S1 Fe2 Fe1 54.53(11) . . ?
S2 Fe2 Fe1 55.15(10) . . ?
C1 S1 Fe2 106.1(4) . . ?
C1 S1 Fe1 99.2(4) . . ?
Fe2 S1 Fe1 71.32(13) . . ?
C2 S2 Fe2 104.8(4) . . ?
C2 S2 Fe1 97.2(5) . . ?
Fe2 S2 Fe1 70.88(12) . . ?
C5 P1 C19 101.1(5) . . ?
C5 P1 C25 104.3(5) . . ?
C19 P1 C25 103.7(4) . . ?
C5 P1 Fe2 107.1(5) . . ?
C19 P1 Fe2 120.4(3) . . ?
C25 P1 Fe2 118.0(3) . . ?
C6 P2 C13 102.2(5) . . ?
C6 P2 C7 101.5(5) . . ?
C13 P2 C7 102.9(4) . . ?
C6 P2 Fe2 107.3(5) . . ?
C13 P2 Fe2 118.1(3) . . ?
C7 P2 Fe2 122.0(3) . . ?
C32 P3 C33 103.7(7) . . ?
C32 P3 C31 101.3(7) . . ?
C33 P3 C31 101.6(7) . . ?
C32 P3 Fe1 109.6(5) . . ?
C33 P3 Fe1 118.9(5) . . ?
C31 P3 Fe1 119.5(5) . . ?
O1 N2 Fe1 169.6(11) . . ?
C2 C1 S1 110.3(9) . . ?
C2 C1 H1A 109.6 . . ?
S1 C1 H1A 109.6 . . ?
C2 C1 H1B 109.6 . . ?
S1 C1 H1B 109.6 . . ?
H1A C1 H1B 108.1 . . ?
C1 C2 S2 115.2(10) . . ?
C1 C2 H2A 108.5 . . ?
S2 C2 H2A 108.5 . . ?
C1 C2 H2B 108.5 . . ?
S2 C2 H2B 108.5 . . ?
H2A C2 H2B 107.5 . . ?
O2 C3 Fe2 179.2(12) . . ?
N1 C4 Fe1 174.5(12) . . ?
C6 C5 P1 119.7(11) . . ?
C6 C5 H5 120.2 . . ?
P1 C5 H5 120.2 . . ?
C5 C6 P2 116.6(10) . . ?
C5 C6 H6 121.7 . . ?
P2 C6 H6 121.7 . . ?
C8 C7 C12 120.0 . . ?
C8 C7 P2 120.5(5) . . ?
C12 C7 P2 119.4(5) . . ?
C7 C8 C9 120.0 . . ?
C7 C8 H8 120.0 . . ?
C9 C8 H8 120.0 . . ?
C10 C9 C8 120.0 . . ?
C10 C9 H9 120.0 . . ?
C8 C9 H9 120.0 . . ?
C9 C10 C11 120.0 . . ?
C9 C10 H10 120.0 . . ?
C11 C10 H10 120.0 . . ?
C10 C11 C12 120.0 . . ?
C10 C11 H11 120.0 . . ?
C12 C11 H11 120.0 . . ?
C11 C12 C7 120.0 . . ?
C11 C12 H12 120.0 . . ?
C7 C12 H12 120.0 . . ?
C14 C13 C18 120.0 . . ?
C14 C13 P2 118.2(5) . . ?
C18 C13 P2 121.6(5) . . ?
C13 C14 C15 120.0 . . ?
C13 C14 H14 120.0 . . ?
C15 C14 H14 120.0 . . ?
C16 C15 C14 120.0 . . ?
C16 C15 H15 120.0 . . ?
C14 C15 H15 120.0 . . ?
C15 C16 C17 120.0 . . ?
C15 C16 H16 120.0 . . ?
C17 C16 H16 120.0 . . ?
C18 C17 C16 120.0 . . ?
C18 C17 H17 120.0 . . ?
C16 C17 H17 120.0 . . ?
C17 C18 C13 120.0 . . ?
C17 C18 H18 120.0 . . ?
C13 C18 H18 120.0 . . ?
C20 C19 C24 120.0 . . ?
C20 C19 P1 120.4(5) . . ?
C24 C19 P1 119.6(5) . . ?
C21 C20 C19 120.0 . . ?
C21 C20 H20 120.0 . . ?
C19 C20 H20 120.0 . . ?
C20 C21 C22 120.0 . . ?
C20 C21 H21 120.0 . . ?
C22 C21 H21 120.0 . . ?
C23 C22 C21 120.0 . . ?
C23 C22 H22 120.0 . . ?
C21 C22 H22 120.0 . . ?
C24 C23 C22 120.0 . . ?
C24 C23 H23 120.0 . . ?
C22 C23 H23 120.0 . . ?
C23 C24 C19 120.0 . . ?
C23 C24 H24 120.0 . . ?
C19 C24 H24 120.0 . . ?
C26 C25 C30 120.0 . . ?
C26 C25 P1 118.4(5) . . ?
C30 C25 P1 121.0(5) . . ?
C27 C26 C25 120.0 . . ?
C27 C26 H26 120.0 . . ?
C25 C26 H26 120.0 . . ?
C26 C27 C28 120.0 . . ?
C26 C27 H27 120.0 . . ?
C28 C27 H27 120.0 . . ?
C29 C28 C27 120.0 . . ?
C29 C28 H28 120.0 . . ?
C27 C28 H28 120.0 . . ?
C30 C29 C28 120.0 . . ?
C30 C29 H29 120.0 . . ?
C28 C29 H29 120.0 . . ?
C29 C30 C25 120.0 . . ?
C29 C30 H30 120.0 . . ?
C25 C30 H30 120.0 . . ?
P3 C31 H31A 109.5 . . ?
P3 C31 H31B 109.5 . . ?
H31A C31 H31B 109.5 . . ?
P3 C31 H31C 109.5 . . ?
H31A C31 H31C 109.5 . . ?
H31B C31 H31C 109.5 . . ?
P3 C32 H32A 109.5 . . ?
P3 C32 H32B 109.5 . . ?
H32A C32 H32B 109.5 . . ?
P3 C32 H32C 109.5 . . ?
H32A C32 H32C 109.5 . . ?
H32B C32 H32C 109.5 . . ?
P3 C33 H33A 109.5 . . ?
P3 C33 H33B 109.5 . . ?
H33A C33 H33B 109.5 . . ?
P3 C33 H33C 109.5 . . ?
H33A C33 H33C 109.5 . . ?
H33B C33 H33C 109.5 . . ?
N4 Fe3 C37 100.0(5) . . ?
N4 Fe3 S3 101.8(4) . . ?
C37 Fe3 S3 158.0(4) . . ?
N4 Fe3 S4 106.1(4) . . ?
C37 Fe3 S4 92.6(4) . . ?
S3 Fe3 S4 79.77(13) . . ?
N4 Fe3 P6 101.3(4) . . ?
C37 Fe3 P6 84.3(4) . . ?
S3 Fe3 P6 93.02(15) . . ?
S4 Fe3 P6 152.60(15) . . ?
N4 Fe3 Fe4 148.3(4) . . ?
C37 Fe3 Fe4 104.8(4) . . ?
S3 Fe3 Fe4 54.13(11) . . ?
S4 Fe3 Fe4 53.92(10) . . ?
P6 Fe3 Fe4 100.53(12) . . ?
C36 Fe4 P4 94.6(4) . . ?
C36 Fe4 P5 87.5(5) . . ?
P4 Fe4 P5 86.58(15) . . ?
C36 Fe4 S4 154.1(4) . . ?
P4 Fe4 S4 111.28(15) . . ?
P5 Fe4 S4 93.33(15) . . ?
C36 Fe4 S3 95.4(5) . . ?
P4 Fe4 S3 101.09(15) . . ?
P5 Fe4 S3 171.52(16) . . ?
S4 Fe4 S3 80.59(13) . . ?
C36 Fe4 Fe3 101.9(4) . . ?
P4 Fe4 Fe3 151.25(14) . . ?
P5 Fe4 Fe3 117.20(13) . . ?
S4 Fe4 Fe3 54.99(10) . . ?
S3 Fe4 Fe3 54.41(10) . . ?
C34 S3 Fe4 104.1(4) . . ?
C34 S3 Fe3 99.4(4) . . ?
Fe4 S3 Fe3 71.46(13) . . ?
C35 S4 Fe4 106.8(4) . . ?
C35 S4 Fe3 99.2(4) . . ?
Fe4 S4 Fe3 71.09(12) . . ?
C38 P4 C58 104.6(5) . . ?
C38 P4 C52 100.0(5) . . ?
C58 P4 C52 102.5(4) . . ?
C38 P4 Fe4 108.6(5) . . ?
C58 P4 Fe4 117.9(3) . . ?
C52 P4 Fe4 120.7(3) . . ?
C39 P5 C40 101.3(5) . . ?
C39 P5 C46 103.8(5) . . ?
C40 P5 C46 103.5(4) . . ?
C39 P5 Fe4 106.4(5) . . ?
C40 P5 Fe4 122.3(3) . . ?
C46 P5 Fe4 117.0(3) . . ?
C65 P6 C64 102.1(7) . . ?
C65 P6 C66 102.0(7) . . ?
C64 P6 C66 104.9(6) . . ?
C65 P6 Fe3 109.7(5) . . ?
C64 P6 Fe3 118.6(4) . . ?
C66 P6 Fe3 117.3(5) . . ?
O3 N4 Fe3 174.9(11) . . ?
C35 C34 S3 113.6(8) . . ?
C35 C34 H34A 108.9 . . ?
S3 C34 H34A 108.9 . . ?
C35 C34 H34B 108.9 . . ?
S3 C34 H34B 108.9 . . ?
H34A C34 H34B 107.7 . . ?
C34 C35 S4 110.6(9) . . ?
C34 C35 H35A 109.5 . . ?
S4 C35 H35A 109.5 . . ?
C34 C35 H35B 109.5 . . ?
S4 C35 H35B 109.5 . . ?
H35A C35 H35B 108.1 . . ?
O4 C36 Fe4 176.3(14) . . ?
N3 C37 Fe3 176.2(11) . . ?
C39 C38 P4 116.9(11) . . ?
C39 C38 H38 121.6 . . ?
P4 C38 H38 121.6 . . ?
C38 C39 P5 118.9(11) . . ?
C38 C39 H39 120.6 . . ?
P5 C39 H39 120.6 . . ?
C41 C40 C45 120.0 . . ?
C41 C40 P5 120.5(5) . . ?
C45 C40 P5 119.4(5) . . ?
C40 C41 C42 120.0 . . ?
C40 C41 H41 120.0 . . ?
C42 C41 H41 120.0 . . ?
C41 C42 C43 120.0 . . ?
C41 C42 H42 120.0 . . ?
C43 C42 H42 120.0 . . ?
C44 C43 C42 120.0 . . ?
C44 C43 H43 120.0 . . ?
C42 C43 H43 120.0 . . ?
C45 C44 C43 120.0 . . ?
C45 C44 H44 120.0 . . ?
C43 C44 H44 120.0 . . ?
C44 C45 C40 120.0 . . ?
C44 C45 H45 120.0 . . ?
C40 C45 H45 120.0 . . ?
C47 C46 C51 120.0 . . ?
C47 C46 P5 121.3(5) . . ?
C51 C46 P5 118.6(5) . . ?
C48 C47 C46 120.0 . . ?
C48 C47 H47 120.0 . . ?
C46 C47 H47 120.0 . . ?
C47 C48 C49 120.0 . . ?
C47 C48 H48 120.0 . . ?
C49 C48 H48 120.0 . . ?
C50 C49 C48 120.0 . . ?
C50 C49 H49 120.0 . . ?
C48 C49 H49 120.0 . . ?
C49 C50 C51 120.0 . . ?
C49 C50 H50 120.0 . . ?
C51 C50 H50 120.0 . . ?
C50 C51 C46 120.0 . . ?
C50 C51 H51 120.0 . . ?
C46 C51 H51 120.0 . . ?
C53 C52 C57 120.0 . . ?
C53 C52 P4 121.4(6) . . ?
C57 C52 P4 118.6(5) . . ?
C52 C53 C54 120.0 . . ?
C52 C53 H53 120.0 . . ?
C54 C53 H53 120.0 . . ?
C55 C54 C53 120.0 . . ?
C55 C54 H54 120.0 . . ?
C53 C54 H54 120.0 . . ?
C56 C55 C54 120.0 . . ?
C56 C55 H55 120.0 . . ?
C54 C55 H55 120.0 . . ?
C57 C56 C55 120.0 . . ?
C57 C56 H56 120.0 . . ?
C55 C56 H56 120.0 . . ?
C56 C57 C52 120.0 . . ?
C56 C57 H57 120.0 . . ?
C52 C57 H57 120.0 . . ?
C59 C58 C63 120.0 . . ?
C59 C58 P4 117.5(6) . . ?
C63 C58 P4 121.9(6) . . ?
C58 C59 C60 120.0 . . ?
C58 C59 H59 120.0 . . ?
C60 C59 H59 120.0 . . ?
C59 C60 C61 120.0 . . ?
C59 C60 H60 120.0 . . ?
C61 C60 H60 120.0 . . ?
C60 C61 C62 120.0 . . ?
C60 C61 H61 120.0 . . ?
C62 C61 H61 120.0 . . ?
C63 C62 C61 120.0 . . ?
C63 C62 H62 120.0 . . ?
C61 C62 H62 120.0 . . ?
C62 C63 C58 120.0 . . ?
C62 C63 H63 120.0 . . ?
C58 C63 H63 120.0 . . ?
P6 C64 H64A 109.5 . . ?
P6 C64 H64B 109.5 . . ?
H64A C64 H64B 109.5 . . ?
P6 C64 H64C 109.5 . . ?
H64A C64 H64C 109.5 . . ?
H64B C64 H64C 109.5 . . ?
P6 C65 H65A 109.5 . . ?
P6 C65 H65B 109.5 . . ?
H65A C65 H65B 109.5 . . ?
P6 C65 H65C 109.5 . . ?
H65A C65 H65C 109.5 . . ?
H65B C65 H65C 109.5 . . ?
P6 C66 H66A 109.5 . . ?
P6 C66 H66B 109.5 . . ?
H66A C66 H66B 109.5 . . ?
P6 C66 H66C 109.5 . . ?
H66A C66 H66C 109.5 . . ?
H66B C66 H66C 109.5 . . ?

loop_
_geom_bond_atom_site_label_1
_geom_bond_atom_site_label_2
_geom_bond_distance
_geom_bond_site_symmetry_2
_geom_bond_publ_flag
Fe1 N2 1.631(12) . ?
Fe1 C4 1.926(15) . ?
Fe1 S1 2.241(4) . ?
Fe1 S2 2.264(4) . ?
Fe1 P3 2.275(4) . ?
Fe1 Fe2 2.607(3) . ?
Fe2 C3 1.713(14) . ?
Fe2 P1 2.183(4) . ?
Fe2 P2 2.208(4) . ?
Fe2 S1 2.230(4) . ?
Fe2 S2 2.231(4) . ?
S1 C1 1.818(13) . ?
S2 C2 1.797(12) . ?
P1 C5 1.801(12) . ?
P1 C19 1.827(7) . ?
P1 C25 1.840(7) . ?
P2 C6 1.802(12) . ?
P2 C13 1.839(7) . ?
P2 C7 1.841(7) . ?
P3 C32 1.804(12) . ?
P3 C33 1.806(12) . ?
P3 C31 1.818(13) . ?
O1 N2 1.193(11) . ?
O2 C3 1.167(14) . ?
N1 C4 1.149(14) . ?
C1 C2 1.494(17) . ?
C1 H1A 0.9900 . ?
C1 H1B 0.9900 . ?
C2 H2A 0.9900 . ?
C2 H2B 0.9900 . ?
C5 C6 1.317(14) . ?
C5 H5 0.9500 . ?
C6 H6 0.9500 . ?
C7 C8 1.3900 . ?
C7 C12 1.3900 . ?
C8 C9 1.3900 . ?
C8 H8 0.9500 . ?
C9 C10 1.3900 . ?
C9 H9 0.9500 . ?
C10 C11 1.3900 . ?
C10 H10 0.9500 . ?
C11 C12 1.3900 . ?
C11 H11 0.9500 . ?
C12 H12 0.9500 . ?
C13 C14 1.3900 . ?
C13 C18 1.3900 . ?
C14 C15 1.3900 . ?
C14 H14 0.9500 . ?
C15 C16 1.3900 . ?
C15 H15 0.9500 . ?
C16 C17 1.3900 . ?
C16 H16 0.9500 . ?
C17 C18 1.3900 . ?
C17 H17 0.9500 . ?
C18 H18 0.9500 . ?
C19 C20 1.3900 . ?
C19 C24 1.3900 . ?
C20 C21 1.3900 . ?
C20 H20 0.9500 . ?
C21 C22 1.3900 . ?
C21 H21 0.9500 . ?
C22 C23 1.3900 . ?
C22 H22 0.9500 . ?
C23 C24 1.3900 . ?
C23 H23 0.9500 . ?
C24 H24 0.9500 . ?
C25 C26 1.3900 . ?
C25 C30 1.3900 . ?
C26 C27 1.3900 . ?
C26 H26 0.9500 . ?
C27 C28 1.3900 . ?
C27 H27 0.9500 . ?
C28 C29 1.3900 . ?
C28 H28 0.9500 . ?
C29 C30 1.3900 . ?
C29 H29 0.9500 . ?
C30 H30 0.9500 . ?
C31 H31A 0.9800 . ?
C31 H31B 0.9800 . ?
C31 H31C 0.9800 . ?
C32 H32A 0.9800 . ?
C32 H32B 0.9800 . ?
C32 H32C 0.9800 . ?
C33 H33A 0.9800 . ?
C33 H33B 0.9800 . ?
C33 H33C 0.9800 . ?
Fe3 N4 1.607(11) . ?
Fe3 C37 1.900(15) . ?
Fe3 S3 2.244(4) . ?
Fe3 S4 2.265(4) . ?
Fe3 P6 2.276(4) . ?
Fe3 Fe4 2.616(3) . ?
Fe4 C36 1.737(14) . ?
Fe4 P4 2.190(4) . ?
Fe4 P5 2.216(4) . ?
Fe4 S4 2.235(4) . ?
Fe4 S3 2.236(4) . ?
S3 C34 1.820(12) . ?
S4 C35 1.810(12) . ?
P4 C38 1.793(14) . ?
P4 C58 1.829(7) . ?
P4 C52 1.862(7) . ?
P5 C39 1.807(13) . ?
P5 C40 1.826(7) . ?
P5 C46 1.831(7) . ?
P6 C65 1.780(12) . ?
P6 C64 1.805(13) . ?
P6 C66 1.823(13) . ?
O3 N4 1.187(11) . ?
O4 C36 1.160(13) . ?
N3 C37 1.194(14) . ?
C34 C35 1.524(16) . ?
C34 H34A 0.9900 . ?
C34 H34B 0.9900 . ?
C35 H35A 0.9900 . ?
C35 H35B 0.9900 . ?
C38 C39 1.337(16) . ?
C38 H38 0.9500 . ?
C39 H39 0.9500 . ?
C40 C41 1.3900 . ?
C40 C45 1.3900 . ?
C41 C42 1.3900 . ?
C41 H41 0.9500 . ?
C42 C43 1.3900 . ?
C42 H42 0.9500 . ?
C43 C44 1.3900 . ?
C43 H43 0.9500 . ?
C44 C45 1.3900 . ?
C44 H44 0.9500 . ?
C45 H45 0.9500 . ?
C46 C47 1.3900 . ?
C46 C51 1.3900 . ?
C47 C48 1.3900 . ?
C47 H47 0.9500 . ?
C48 C49 1.3900 . ?
C48 H48 0.9500 . ?
C49 C50 1.3900 . ?
C49 H49 0.9500 . ?
C50 C51 1.3900 . ?
C50 H50 0.9500 . ?
C51 H51 0.9500 . ?
C52 C53 1.3900 . ?
C52 C57 1.3900 . ?
C53 C54 1.3900 . ?
C53 H53 0.9500 . ?
C54 C55 1.3900 . ?
C54 H54 0.9500 . ?
C55 C56 1.3900 . ?
C55 H55 0.9500 . ?
C56 C57 1.3900 . ?
C56 H56 0.9500 . ?
C57 H57 0.9500 . ?
C58 C59 1.3900 . ?
C58 C63 1.3900 . ?
C59 C60 1.3900 . ?
C59 H59 0.9500 . ?
C60 C61 1.3900 . ?
C60 H60 0.9500 . ?
C61 C62 1.3900 . ?
C61 H61 0.9500 . ?
C62 C63 1.3900 . ?
C62 H62 0.9500 . ?
C63 H63 0.9500 . ?
C64 H64A 0.9800 . ?
C64 H64B 0.9800 . ?
C64 H64C 0.9800 . ?
C65 H65A 0.9800 . ?
C65 H65B 0.9800 . ?
C65 H65C 0.9800 . ?
C66 H66A 0.9800 . ?
C66 H66B 0.9800 . ?
C66 H66C 0.9800 . ?
